data_7002409
loop_
_publ_author_name
'Salas, Gorka'
'Casares, Juan A.'
'Espinet, Pablo'

_publ_section_title
;
 Enthalpy of ligand substitution in cis organopalladium complexes with
 monodentate ligands
;
_journal_issue 39
_journal_name_full 'Dalton Transactions'
_journal_page_first 8413
_journal_page_last 8420
_journal_paper_doi 10.1039/b910055e
_journal_year 2009
_chemical_formula_sum 'C46 H28 Cl4 F6 Fe P2 Pd'
_chemical_formula_weight 1060.67
_chemical_name_systematic
;
?
;
_space_group_IT_number 14
_symmetry_cell_setting monoclinic
_symmetry_space_group_name_Hall '-P 2yn'
_symmetry_space_group_name_H-M 'P 1 21/n 1'
_atom_sites_solution_hydrogens geom
_atom_sites_solution_primary direct
_atom_sites_solution_secondary difmap
_audit_creation_method SHELXL-97
_cell_angle_alpha 90.00
_cell_angle_beta 113.402(4)
_cell_angle_gamma 90.00
_cell_formula_units_Z 4
_cell_length_a 16.707(4)
_cell_length_b 14.682(4)
_cell_length_c 18.509(5)
_cell_measurement_reflns_used 995
_cell_measurement_temperature 298(2)
_cell_measurement_theta_max 55.473
_cell_measurement_theta_min 6.045
_cell_volume 4166.6(19)
_computing_cell_refinement 'Bruker XSCANS'
_computing_data_collection 'Bruker XSCANS'
_computing_data_reduction 'Bruker SHELXTL'
_computing_molecular_graphics 'Bruker SHELXTL'
_computing_publication_material 'Bruker SHELXTL'
_computing_structure_refinement 'SHELXL-97 (Sheldrick, 1997)'
_computing_structure_solution 'SHELXS-97 (Sheldrick, 1990)'
_diffrn_ambient_temperature 298(2)
_diffrn_measured_fraction_theta_full 0.998
_diffrn_measured_fraction_theta_max 0.998
_diffrn_measurement_device_type 'CCD area detector'
_diffrn_measurement_method 'phi and omega scans'
_diffrn_radiation_monochromator graphite
_diffrn_radiation_source 'fine-focus sealed tube'
_diffrn_radiation_type MoK\a
_diffrn_radiation_wavelength 0.71073
_diffrn_reflns_av_R_equivalents 0.0310
_diffrn_reflns_av_sigmaI/netI 0.0274
_diffrn_reflns_limit_h_max 22
_diffrn_reflns_limit_h_min -22
_diffrn_reflns_limit_k_max 19
_diffrn_reflns_limit_k_min -19
_diffrn_reflns_limit_l_max 24
_diffrn_reflns_limit_l_min -24
_diffrn_reflns_number 41333
_diffrn_reflns_theta_full 28.33
_diffrn_reflns_theta_max 28.33
_diffrn_reflns_theta_min 1.83
_exptl_absorpt_coefficient_mu 1.175
_exptl_absorpt_correction_T_max 1
_exptl_absorpt_correction_T_min 0.821621
_exptl_absorpt_correction_type multi-scan
_exptl_crystal_colour ORANGE
_exptl_crystal_density_diffrn 1.691
_exptl_crystal_density_method 'not measured'
_exptl_crystal_description PRISM
_exptl_crystal_F_000 2112
_exptl_crystal_size_max 0.26
_exptl_crystal_size_mid 0.22
_exptl_crystal_size_min 0.14
_refine_diff_density_max 0.658
_refine_diff_density_min -0.343
_refine_diff_density_rms 0.072
_refine_ls_extinction_method none
_refine_ls_goodness_of_fit_ref 1.091
_refine_ls_hydrogen_treatment constr
_refine_ls_matrix_type full
_refine_ls_number_parameters 541
_refine_ls_number_reflns 10379
_refine_ls_number_restraints 0
_refine_ls_restrained_S_all 1.091
_refine_ls_R_factor_all 0.0498
_refine_ls_R_factor_gt 0.0303
_refine_ls_shift/su_max 0.003
_refine_ls_shift/su_mean 0.000
_refine_ls_structure_factor_coef Fsqd
_refine_ls_weighting_details 'calc w=1/[\s^2^(Fo^2^)+(0.0356P)^2^+2.3658P] where P=(Fo^2^+2Fc^2^)/3'
_refine_ls_weighting_scheme calc
_refine_ls_wR_factor_gt 0.0714
_refine_ls_wR_factor_ref 0.0848
_reflns_number_gt 8027
_reflns_number_total 10379
_reflns_threshold_expression >2sigma(I)
_cod_data_source_file b910055e.txt
_cod_data_source_block go446m
_cod_depositor_comments
;
The following automatic conversions were performed:
'_symmetry_cell_setting' value 'Monoclinic' changed to 'monoclinic'
according to '/home/saulius/struct/CIF-dictionaries/cif_core.dic'
dictionary named 'cif_core.dic' version 2.4.1 from
2010-06-29.

'_exptl_absorpt_correction_type' value 'MULTI-SCAN' changed
to 'multi-scan' according to
'/home/saulius/struct/CIF-dictionaries/cif_core.dic' dictionary named
'cif_core.dic' version 2.4.1 from 2010-06-29.

Automatic conversion script
Id: cif_fix_enum 1527 2010-12-29 10:47:43Z saulius 
;
_cod_original_cell_volume 4166.7(18)
_cod_original_sg_symbol_H-M P2(1)/n
_cod_database_code 7002409

loop_
_symmetry_equiv_pos_as_xyz
'x, y, z'
'-x+1/2, y+1/2, -z+1/2'
'-x, -y, -z'
'x-1/2, -y-1/2, z-1/2'

loop_
_atom_site_label
_atom_site_type_symbol
_atom_site_fract_x
_atom_site_fract_y
_atom_site_fract_z
_atom_site_U_iso_or_equiv
_atom_site_adp_type
_atom_site_occupancy
_atom_site_symmetry_multiplicity
_atom_site_calc_flag
_atom_site_refinement_flags
_atom_site_disorder_assembly
_atom_site_disorder_group
Pd Pd 0.496940(11) 0.022571(11) 0.765185(10) 0.02894(5) Uani 1 1 d . . .
P1 P 0.48538(4) 0.17887(4) 0.78376(4) 0.03075(13) Uani 1 1 d . . .
P2 P 0.64835(4) 0.01451(4) 0.79495(3) 0.03017(12) Uani 1 1 d . . .
Fe Fe 0.69263(2) 0.19642(2) 0.91523(2) 0.03658(9) Uani 1 1 d . . .
C1 C 0.36596(15) 0.01078(15) 0.74073(14) 0.0327(5) Uani 1 1 d . . .
C2 C 0.33371(17) 0.00967(16) 0.79865(15) 0.0368(5) Uani 1 1 d . . .
C3 C 0.24596(18) 0.00228(17) 0.78317(16) 0.0409(6) Uani 1 1 d . . .
C4 C 0.18777(17) -0.00478(17) 0.70599(17) 0.0415(6) Uani 1 1 d . . .
C5 C 0.21574(16) -0.00307(17) 0.64560(15) 0.0377(5) Uani 1 1 d . . .
C6 C 0.30421(17) 0.00434(17) 0.66477(15) 0.0378(5) Uani 1 1 d . . .
C7 C 0.49547(15) -0.11793(16) 0.75868(14) 0.0349(5) Uani 1 1 d . . .
C8 C 0.50591(16) -0.16786(17) 0.82484(15) 0.0392(5) Uani 1 1 d . . .
C9 C 0.51057(17) -0.26201(18) 0.82948(17) 0.0445(6) Uani 1 1 d . . .
C10 C 0.50501(17) -0.30912(17) 0.76349(19) 0.0475(7) Uani 1 1 d . . .
C11 C 0.49239(17) -0.26464(18) 0.69446(17) 0.0430(6) Uani 1 1 d . . .
C12 C 0.48661(16) -0.17019(17) 0.69378(16) 0.0387(5) Uani 1 1 d . . .
C21 C 0.38288(15) 0.21962(15) 0.78502(14) 0.0335(5) Uani 1 1 d . . .
C22 C 0.37582(17) 0.24114(18) 0.85517(16) 0.0416(6) Uani 1 1 d . . .
H22 H 0.4246 0.2380 0.9024 0.050 Uiso 1 1 calc R . .
C23 C 0.2963(2) 0.26727(19) 0.85484(18) 0.0489(7) Uani 1 1 d . . .
H23 H 0.2920 0.2829 0.9019 0.059 Uiso 1 1 calc R . .
C24 C 0.22397(19) 0.2704(2) 0.7860(2) 0.0532(7) Uani 1 1 d . . .
H24 H 0.1704 0.2870 0.7864 0.064 Uiso 1 1 calc R . .
C25 C 0.22994(18) 0.2491(2) 0.71624(18) 0.0508(7) Uani 1 1 d . . .
H25 H 0.1805 0.2512 0.6695 0.061 Uiso 1 1 calc R . .
C26 C 0.30895(17) 0.22465(18) 0.71517(16) 0.0419(6) Uani 1 1 d . . .
H26 H 0.3129 0.2114 0.6676 0.050 Uiso 1 1 calc R . .
C31 C 0.50065(14) 0.25387(16) 0.71185(14) 0.0329(5) Uani 1 1 d . . .
C32 C 0.49239(18) 0.34740(19) 0.71433(17) 0.0476(6) Uani 1 1 d . . .
H32 H 0.4760 0.3734 0.7522 0.057 Uiso 1 1 calc R . .
C33 C 0.5083(2) 0.4027(2) 0.66096(19) 0.0589(8) Uani 1 1 d . . .
H33 H 0.5029 0.4655 0.6632 0.071 Uiso 1 1 calc R . .
C34 C 0.5321(2) 0.3647(2) 0.60472(19) 0.0621(9) Uani 1 1 d . . .
H34 H 0.5447 0.4019 0.5700 0.075 Uiso 1 1 calc R . .
C35 C 0.53724(19) 0.2717(2) 0.59964(17) 0.0551(8) Uani 1 1 d . . .
H35 H 0.5514 0.2459 0.5603 0.066 Uiso 1 1 calc R . .
C36 C 0.52146(17) 0.21661(19) 0.65294(15) 0.0430(6) Uani 1 1 d . . .
H36 H 0.5249 0.1537 0.6492 0.052 Uiso 1 1 calc R . .
C41 C 0.56323(15) 0.21073(16) 0.87995(14) 0.0344(5) Uani 1 1 d . . .
C42 C 0.59464(17) 0.14628(18) 0.94265(15) 0.0413(6) Uani 1 1 d . . .
H42 H 0.5774 0.0857 0.9402 0.050 Uiso 1 1 calc R . .
C43 C 0.6565(2) 0.1905(2) 1.00917(16) 0.0544(7) Uani 1 1 d . . .
H43 H 0.6875 0.1638 1.0579 0.065 Uiso 1 1 calc R . .
C44 C 0.6632(2) 0.2815(2) 0.98928(18) 0.0565(8) Uani 1 1 d . . .
H44 H 0.6993 0.3253 1.0227 0.068 Uiso 1 1 calc R . .
C45 C 0.60583(18) 0.29549(18) 0.90970(16) 0.0456(6) Uani 1 1 d . . .
H45 H 0.5974 0.3499 0.8819 0.055 Uiso 1 1 calc R . .
C51 C 0.72234(15) 0.10452(16) 0.84914(14) 0.0350(5) Uani 1 1 d . . .
C52 C 0.78927(17) 0.10477(19) 0.92716(16) 0.0459(6) Uani 1 1 d . . .
H52 H 0.8064 0.0553 0.9613 0.055 Uiso 1 1 calc R . .
C53 C 0.82479(18) 0.1940(2) 0.94296(18) 0.0526(7) Uani 1 1 d . . .
H53 H 0.8688 0.2132 0.9898 0.063 Uiso 1 1 calc R . .
C54 C 0.78282(19) 0.2480(2) 0.87660(18) 0.0517(7) Uani 1 1 d . . .
H54 H 0.7943 0.3091 0.8717 0.062 Uiso 1 1 calc R . .
C55 C 0.71987(16) 0.19405(17) 0.81802(16) 0.0390(5) Uani 1 1 d . . .
H55 H 0.6832 0.2135 0.7679 0.047 Uiso 1 1 calc R . .
C61 C 0.67846(16) 0.00519(15) 0.71060(14) 0.0332(5) Uani 1 1 d . . .
C62 C 0.76579(17) 0.00535(18) 0.72240(17) 0.0429(6) Uani 1 1 d . . .
H62 H 0.8087 0.0069 0.7733 0.051 Uiso 1 1 calc R . .
C63 C 0.7892(2) 0.0032(2) 0.65898(19) 0.0508(7) Uani 1 1 d . . .
H63 H 0.8479 0.0031 0.6673 0.061 Uiso 1 1 calc R . .
C64 C 0.7265(2) 0.0012(2) 0.58344(19) 0.0561(8) Uani 1 1 d . . .
H64 H 0.7428 0.0002 0.5409 0.067 Uiso 1 1 calc R . .
C65 C 0.6404(2) 0.0006(2) 0.57103(17) 0.0531(7) Uani 1 1 d . . .
H65 H 0.5980 -0.0010 0.5199 0.064 Uiso 1 1 calc R . .
C66 C 0.61543(18) 0.00250(18) 0.63440(15) 0.0410(6) Uani 1 1 d . . .
H66 H 0.5566 0.0020 0.6256 0.049 Uiso 1 1 calc R . .
C71 C 0.69526(15) -0.08677(16) 0.85354(14) 0.0339(5) Uani 1 1 d . . .
C72 C 0.71390(17) -0.16443(17) 0.82048(16) 0.0419(6) Uani 1 1 d . . .
H72 H 0.7068 -0.1642 0.7680 0.050 Uiso 1 1 calc R . .
C73 C 0.7430(2) -0.24238(19) 0.86544(19) 0.0536(7) Uani 1 1 d . . .
H73 H 0.7545 -0.2944 0.8426 0.064 Uiso 1 1 calc R . .
C74 C 0.7551(2) -0.2439(2) 0.9426(2) 0.0625(9) Uani 1 1 d . . .
H74 H 0.7755 -0.2963 0.9725 0.075 Uiso 1 1 calc R . .
C75 C 0.7368(2) -0.1671(2) 0.97589(19) 0.0633(9) Uani 1 1 d . . .
H75 H 0.7456 -0.1674 1.0288 0.076 Uiso 1 1 calc R . .
C76 C 0.7058(2) -0.08978(19) 0.93164(16) 0.0482(7) Uani 1 1 d . . .
H76 H 0.6916 -0.0391 0.9543 0.058 Uiso 1 1 calc R . .
Cl3 Cl 0.20885(6) 0.00255(7) 0.85756(5) 0.0660(2) Uani 1 1 d . . .
Cl5 Cl 0.14152(5) -0.01271(6) 0.54950(4) 0.05821(19) Uani 1 1 d . . .
Cl9 Cl 0.52272(7) -0.31861(6) 0.91461(5) 0.0742(3) Uani 1 1 d . . .
Cl11 Cl 0.48405(7) -0.32510(6) 0.61221(6) 0.0736(3) Uani 1 1 d . . .
F2 F 0.38902(11) 0.01802(12) 0.87453(9) 0.0513(4) Uani 1 1 d . . .
F4 F 0.10255(10) -0.01365(13) 0.68924(11) 0.0603(5) Uani 1 1 d . . .
F6 F 0.33094(11) 0.00708(13) 0.60475(9) 0.0580(4) Uani 1 1 d . . .
F8 F 0.51176(12) -0.12283(11) 0.89030(9) 0.0569(4) Uani 1 1 d . . .
F10 F 0.51072(12) -0.40035(11) 0.76613(12) 0.0665(5) Uani 1 1 d . . .
F12 F 0.47164(12) -0.12910(11) 0.62425(9) 0.0554(4) Uani 1 1 d . . .

loop_
_atom_site_aniso_label
_atom_site_aniso_U_11
_atom_site_aniso_U_22
_atom_site_aniso_U_33
_atom_site_aniso_U_23
_atom_site_aniso_U_13
_atom_site_aniso_U_12
Pd 0.02933(9) 0.02793(9) 0.03021(9) -0.00145(7) 0.01250(7) -0.00008(7)
P1 0.0304(3) 0.0296(3) 0.0325(3) -0.0015(2) 0.0127(2) 0.0024(2)
P2 0.0305(3) 0.0295(3) 0.0307(3) -0.0018(2) 0.0124(2) 0.0014(2)
Fe 0.03470(19) 0.03425(18) 0.03390(18) -0.00602(14) 0.00633(15) 0.00102(14)
C1 0.0336(12) 0.0294(11) 0.0350(12) -0.0035(9) 0.0134(10) -0.0033(9)
C2 0.0404(13) 0.0340(12) 0.0361(13) -0.0019(10) 0.0156(11) -0.0005(10)
C3 0.0446(14) 0.0390(13) 0.0487(15) 0.0006(11) 0.0286(13) -0.0006(11)
C4 0.0347(13) 0.0344(13) 0.0576(17) 0.0021(11) 0.0208(12) -0.0014(10)
C5 0.0350(13) 0.0354(12) 0.0379(13) -0.0034(10) 0.0094(10) -0.0039(10)
C6 0.0384(13) 0.0391(13) 0.0389(13) -0.0042(10) 0.0185(11) -0.0012(10)
C7 0.0281(11) 0.0308(11) 0.0435(13) -0.0013(10) 0.0117(10) -0.0012(9)
C8 0.0373(13) 0.0362(13) 0.0446(14) -0.0009(11) 0.0167(11) -0.0021(10)
C9 0.0411(14) 0.0393(14) 0.0521(16) 0.0100(12) 0.0173(12) -0.0019(11)
C10 0.0408(15) 0.0271(12) 0.0733(19) 0.0008(12) 0.0214(14) -0.0013(10)
C11 0.0415(14) 0.0361(13) 0.0551(16) -0.0096(12) 0.0232(12) -0.0039(11)
C12 0.0354(13) 0.0361(13) 0.0462(14) -0.0029(11) 0.0181(11) -0.0044(10)
C21 0.0339(12) 0.0300(11) 0.0394(13) 0.0012(9) 0.0177(10) 0.0034(9)
C22 0.0444(14) 0.0413(14) 0.0440(14) -0.0010(11) 0.0227(12) 0.0039(11)
C23 0.0584(18) 0.0455(15) 0.0590(18) -0.0009(13) 0.0404(15) 0.0034(13)
C24 0.0453(16) 0.0460(16) 0.081(2) 0.0098(15) 0.0392(16) 0.0090(12)
C25 0.0343(14) 0.0608(18) 0.0550(17) 0.0149(14) 0.0152(12) 0.0097(12)
C26 0.0386(14) 0.0482(15) 0.0411(14) 0.0044(11) 0.0181(11) 0.0050(11)
C31 0.0281(11) 0.0350(12) 0.0335(11) 0.0023(9) 0.0101(9) 0.0020(9)
C32 0.0534(17) 0.0388(14) 0.0524(16) 0.0029(12) 0.0230(13) 0.0027(12)
C33 0.066(2) 0.0429(16) 0.064(2) 0.0100(14) 0.0214(16) -0.0086(14)
C34 0.0528(18) 0.077(2) 0.0541(18) 0.0226(17) 0.0186(15) -0.0121(16)
C35 0.0476(16) 0.081(2) 0.0412(15) 0.0111(15) 0.0227(13) 0.0114(15)
C36 0.0403(14) 0.0498(15) 0.0387(13) 0.0040(11) 0.0153(11) 0.0117(11)
C41 0.0339(12) 0.0341(12) 0.0324(12) -0.0032(9) 0.0102(10) 0.0059(9)
C42 0.0467(15) 0.0420(14) 0.0367(13) 0.0014(11) 0.0180(11) 0.0076(11)
C43 0.0620(19) 0.0640(19) 0.0328(13) -0.0054(13) 0.0143(13) 0.0131(15)
C44 0.0545(17) 0.0531(17) 0.0484(16) -0.0211(14) 0.0063(14) 0.0062(14)
C45 0.0476(15) 0.0343(13) 0.0481(15) -0.0082(11) 0.0118(12) 0.0058(11)
C51 0.0295(11) 0.0354(12) 0.0382(12) -0.0037(10) 0.0114(10) 0.0006(9)
C52 0.0349(13) 0.0473(15) 0.0456(15) -0.0023(12) 0.0054(11) 0.0083(11)
C53 0.0328(14) 0.0579(18) 0.0539(17) -0.0145(14) 0.0033(12) -0.0032(12)
C54 0.0435(15) 0.0439(15) 0.0663(19) -0.0092(14) 0.0203(14) -0.0117(12)
C55 0.0352(13) 0.0384(13) 0.0430(14) -0.0026(11) 0.0150(11) -0.0038(10)
C61 0.0353(12) 0.0296(11) 0.0377(12) -0.0009(9) 0.0177(10) 0.0013(9)
C62 0.0382(14) 0.0470(15) 0.0451(15) -0.0040(11) 0.0184(12) -0.0007(11)
C63 0.0505(16) 0.0515(16) 0.0639(19) -0.0072(14) 0.0372(15) -0.0058(13)
C64 0.079(2) 0.0541(17) 0.0514(18) -0.0015(13) 0.0430(17) -0.0015(15)
C65 0.064(2) 0.0592(18) 0.0335(14) -0.0009(12) 0.0163(13) 0.0042(14)
C66 0.0399(14) 0.0441(14) 0.0369(13) -0.0007(11) 0.0128(11) 0.0012(11)
C71 0.0316(12) 0.0330(12) 0.0357(12) 0.0010(9) 0.0119(10) 0.0014(9)
C72 0.0433(14) 0.0396(13) 0.0473(15) -0.0018(11) 0.0228(12) 0.0033(11)
C73 0.0569(18) 0.0350(14) 0.075(2) 0.0039(14) 0.0319(16) 0.0088(12)
C74 0.075(2) 0.0442(17) 0.069(2) 0.0202(15) 0.0291(18) 0.0130(15)
C75 0.089(3) 0.0538(18) 0.0447(17) 0.0133(14) 0.0246(17) 0.0038(17)
C76 0.0650(18) 0.0391(14) 0.0437(15) 0.0001(11) 0.0252(14) 0.0040(13)
Cl3 0.0623(5) 0.0922(6) 0.0607(5) 0.0036(4) 0.0425(4) 0.0022(4)
Cl5 0.0453(4) 0.0702(5) 0.0458(4) -0.0004(3) 0.0040(3) -0.0092(3)
Cl9 0.0980(7) 0.0555(5) 0.0662(5) 0.0231(4) 0.0295(5) -0.0011(4)
Cl11 0.1064(7) 0.0499(4) 0.0755(6) -0.0233(4) 0.0477(5) -0.0084(4)
F2 0.0486(9) 0.0689(11) 0.0349(8) -0.0044(7) 0.0148(7) -0.0004(8)
F4 0.0335(8) 0.0745(12) 0.0748(12) 0.0053(9) 0.0236(8) -0.0025(8)
F6 0.0474(9) 0.0931(13) 0.0377(8) -0.0015(8) 0.0212(7) -0.0028(9)
F8 0.0795(12) 0.0491(9) 0.0453(9) -0.0008(7) 0.0283(9) -0.0001(8)
F10 0.0789(13) 0.0284(8) 0.0936(14) 0.0024(8) 0.0356(11) 0.0018(8)
F12 0.0783(12) 0.0464(9) 0.0443(9) -0.0007(7) 0.0272(8) -0.0066(8)

loop_
_atom_type_symbol
_atom_type_description
_atom_type_scat_dispersion_real
_atom_type_scat_dispersion_imag
_atom_type_scat_source
C C 0.0033 0.0016 'International Tables Vol C Tables 4.2.6.8 and 6.1.1.4'
H H 0.0000 0.0000 'International Tables Vol C Tables 4.2.6.8 and 6.1.1.4'
F F 0.0171 0.0103 'International Tables Vol C Tables 4.2.6.8 and 6.1.1.4'
P P 0.1023 0.0942 'International Tables Vol C Tables 4.2.6.8 and 6.1.1.4'
Cl Cl 0.1484 0.1585 'International Tables Vol C Tables 4.2.6.8 and 6.1.1.4'
Fe Fe 0.3463 0.8444 'International Tables Vol C Tables 4.2.6.8 and 6.1.1.4'
Pd Pd -0.9988 1.0072 'International Tables Vol C Tables 4.2.6.8 and 6.1.1.4'

loop_
_geom_angle_atom_site_label_1
_geom_angle_atom_site_label_2
_geom_angle_atom_site_label_3
_geom_angle
_geom_angle_site_symmetry_1
_geom_angle_site_symmetry_3
_geom_angle_publ_flag
C1 Pd C7 85.20(9) . . ?
C1 Pd P1 88.41(6) . . ?
C7 Pd P1 171.16(7) . . ?
C1 Pd P2 172.28(7) . . ?
C7 Pd P2 87.16(6) . . ?
P1 Pd P2 99.07(2) . . ?
C41 P1 C31 108.03(11) . . ?
C41 P1 C21 102.44(11) . . ?
C31 P1 C21 102.46(11) . . ?
C41 P1 Pd 109.32(8) . . ?
C31 P1 Pd 116.22(8) . . ?
C21 P1 Pd 117.17(8) . . ?
C51 P2 C71 103.15(11) . . ?
C51 P2 C61 99.70(11) . . ?
C71 P2 C61 104.37(11) . . ?
C51 P2 Pd 121.47(8) . . ?
C71 P2 Pd 110.25(8) . . ?
C61 P2 Pd 115.88(8) . . ?
C41 Fe C51 111.51(9) . . ?
C41 Fe C55 107.84(10) . . ?
C51 Fe C55 41.48(10) . . ?
C41 Fe C45 41.55(10) . . ?
C51 Fe C45 142.64(10) . . ?
C55 Fe C45 112.11(11) . . ?
C41 Fe C42 41.33(10) . . ?
C51 Fe C42 109.04(10) . . ?
C55 Fe C42 134.66(10) . . ?
C45 Fe C42 69.02(11) . . ?
C41 Fe C52 143.77(11) . . ?
C51 Fe C52 41.36(10) . . ?
C55 Fe C52 68.78(11) . . ?
C45 Fe C52 174.58(11) . . ?
C42 Fe C52 114.45(11) . . ?
C41 Fe C54 133.93(11) . . ?
C51 Fe C54 69.07(11) . . ?
C55 Fe C54 40.63(10) . . ?
C45 Fe C54 109.11(12) . . ?
C42 Fe C54 174.49(11) . . ?
C52 Fe C54 67.84(12) . . ?
C41 Fe C44 68.94(11) . . ?
C51 Fe C44 175.14(12) . . ?
C55 Fe C44 143.33(12) . . ?
C45 Fe C44 40.65(11) . . ?
C42 Fe C44 67.90(12) . . ?
C52 Fe C44 135.74(11) . . ?
C54 Fe C44 114.34(13) . . ?
C41 Fe C43 68.85(11) . . ?
C51 Fe C43 135.40(11) . . ?
C55 Fe C43 174.94(11) . . ?
C45 Fe C43 68.21(12) . . ?
C42 Fe C43 40.38(11) . . ?
C52 Fe C43 111.41(12) . . ?
C54 Fe C43 144.40(12) . . ?
C44 Fe C43 39.88(12) . . ?
C41 Fe C53 173.43(12) . . ?
C51 Fe C53 68.94(10) . . ?
C55 Fe C53 67.90(12) . . ?
C45 Fe C53 134.41(12) . . ?
C42 Fe C53 145.17(12) . . ?
C52 Fe C53 40.47(11) . . ?
C54 Fe C53 39.66(12) . . ?
C44 Fe C53 111.20(12) . . ?
C43 Fe C53 115.75(13) . . ?
C6 C1 C2 115.3(2) . . ?
C6 C1 Pd 122.00(18) . . ?
C2 C1 Pd 122.69(18) . . ?
F2 C2 C1 119.5(2) . . ?
F2 C2 C3 117.1(2) . . ?
C1 C2 C3 123.4(2) . . ?
C4 C3 C2 118.4(2) . . ?
C4 C3 Cl3 120.0(2) . . ?
C2 C3 Cl3 121.6(2) . . ?
F4 C4 C5 119.2(3) . . ?
F4 C4 C3 119.7(2) . . ?
C5 C4 C3 121.0(2) . . ?
C4 C5 C6 117.9(2) . . ?
C4 C5 Cl5 120.1(2) . . ?
C6 C5 Cl5 122.0(2) . . ?
F6 C6 C1 118.6(2) . . ?
F6 C6 C5 117.4(2) . . ?
C1 C6 C5 124.0(2) . . ?
C8 C7 C12 114.1(2) . . ?
C8 C7 Pd 119.03(18) . . ?
C12 C7 Pd 126.83(19) . . ?
F8 C8 C7 118.4(2) . . ?
F8 C8 C9 116.8(2) . . ?
C7 C8 C9 124.8(2) . . ?
C10 C9 C8 117.7(2) . . ?
C10 C9 Cl9 120.8(2) . . ?
C8 C9 Cl9 121.5(2) . . ?
F10 C10 C9 119.4(3) . . ?
F10 C10 C11 119.4(3) . . ?
C9 C10 C11 121.2(2) . . ?
C10 C11 C12 117.8(2) . . ?
C10 C11 Cl11 120.4(2) . . ?
C12 C11 Cl11 121.8(2) . . ?
F12 C12 C7 119.7(2) . . ?
F12 C12 C11 116.1(2) . . ?
C7 C12 C11 124.2(2) . . ?
C22 C21 C26 119.0(2) . . ?
C22 C21 P1 121.11(19) . . ?
C26 C21 P1 119.84(19) . . ?
C23 C22 C21 119.9(3) . . ?
C24 C23 C22 120.5(3) . . ?
C23 C24 C25 120.2(3) . . ?
C24 C25 C26 120.2(3) . . ?
C25 C26 C21 120.2(3) . . ?
C36 C31 C32 118.6(2) . . ?
C36 C31 P1 119.29(19) . . ?
C32 C31 P1 122.1(2) . . ?
C31 C32 C33 120.6(3) . . ?
C34 C33 C32 120.0(3) . . ?
C33 C34 C35 120.1(3) . . ?
C34 C35 C36 119.9(3) . . ?
C35 C36 C31 120.8(3) . . ?
C42 C41 C45 107.3(2) . . ?
C42 C41 P1 121.34(19) . . ?
C45 C41 P1 131.3(2) . . ?
C42 C41 Fe 70.42(14) . . ?
C45 C41 Fe 70.04(15) . . ?
P1 C41 Fe 123.83(13) . . ?
C43 C42 C41 108.0(2) . . ?
C43 C42 Fe 70.64(17) . . ?
C41 C42 Fe 68.25(15) . . ?
C44 C43 C42 108.4(3) . . ?
C44 C43 Fe 69.92(18) . . ?
C42 C43 Fe 68.98(16) . . ?
C43 C44 C45 108.6(3) . . ?
C43 C44 Fe 70.19(16) . . ?
C45 C44 Fe 68.71(16) . . ?
C44 C45 C41 107.5(2) . . ?
C44 C45 Fe 70.64(16) . . ?
C41 C45 Fe 68.41(14) . . ?
C55 C51 C52 106.8(2) . . ?
C55 C51 P2 122.86(18) . . ?
C52 C51 P2 130.3(2) . . ?
C55 C51 Fe 69.72(14) . . ?
C52 C51 Fe 70.59(14) . . ?
P2 C51 Fe 123.09(13) . . ?
C53 C52 C51 107.8(2) . . ?
C53 C52 Fe 70.29(16) . . ?
C51 C52 Fe 68.06(14) . . ?
C54 C53 C52 108.7(2) . . ?
C54 C53 Fe 69.89(16) . . ?
C52 C53 Fe 69.24(15) . . ?
C53 C54 C55 108.5(3) . . ?
C53 C54 Fe 70.46(18) . . ?
C55 C54 Fe 68.62(15) . . ?
C54 C55 C51 108.2(2) . . ?
C54 C55 Fe 70.75(17) . . ?
C51 C55 Fe 68.80(14) . . ?
C66 C61 C62 119.2(2) . . ?
C66 C61 P2 121.09(19) . . ?
C62 C61 P2 119.68(19) . . ?
C63 C62 C61 120.2(3) . . ?
C64 C63 C62 120.5(3) . . ?
C65 C64 C63 119.9(3) . . ?
C64 C65 C66 120.4(3) . . ?
C61 C66 C65 119.8(3) . . ?
C76 C71 C72 118.5(2) . . ?
C76 C71 P2 119.51(19) . . ?
C72 C71 P2 121.79(19) . . ?
C73 C72 C71 120.1(3) . . ?
C74 C73 C72 121.0(3) . . ?
C73 C74 C75 119.3(3) . . ?
C76 C75 C74 120.6(3) . . ?
C75 C76 C71 120.6(3) . . ?

loop_
_geom_bond_atom_site_label_1
_geom_bond_atom_site_label_2
_geom_bond_distance
_geom_bond_site_symmetry_2
_geom_bond_publ_flag
Pd C1 2.058(2) . ?
Pd C7 2.066(2) . ?
Pd P1 2.3397(8) . ?
Pd P2 2.3685(9) . ?
P1 C41 1.800(2) . ?
P1 C31 1.822(2) . ?
P1 C21 1.823(2) . ?
P2 C51 1.815(2) . ?
P2 C71 1.824(2) . ?
P2 C61 1.826(2) . ?
Fe C41 2.006(2) . ?
Fe C51 2.011(2) . ?
Fe C55 2.024(3) . ?
Fe C45 2.028(3) . ?
Fe C42 2.035(3) . ?
Fe C52 2.045(3) . ?
Fe C54 2.052(3) . ?
Fe C44 2.053(3) . ?
Fe C43 2.057(3) . ?
Fe C53 2.059(3) . ?
C1 C6 1.378(3) . ?
C1 C2 1.378(3) . ?
C2 F2 1.346(3) . ?
C2 C3 1.382(4) . ?
C3 C4 1.376(4) . ?
C3 Cl3 1.720(3) . ?
C4 F4 1.338(3) . ?
C4 C5 1.372(4) . ?
C5 C6 1.381(4) . ?
C5 Cl5 1.723(3) . ?
C6 F6 1.352(3) . ?
C7 C8 1.378(3) . ?
C7 C12 1.383(4) . ?
C8 F8 1.349(3) . ?
C8 C9 1.385(4) . ?
C9 C10 1.374(4) . ?
C9 Cl9 1.721(3) . ?
C10 F10 1.342(3) . ?
C10 C11 1.375(4) . ?
C11 C12 1.390(4) . ?
C11 Cl11 1.719(3) . ?
C12 F12 1.352(3) . ?
C21 C22 1.386(3) . ?
C21 C26 1.391(3) . ?
C22 C23 1.381(4) . ?
C23 C24 1.365(4) . ?
C24 C25 1.370(4) . ?
C25 C26 1.376(4) . ?
C31 C36 1.382(3) . ?
C31 C32 1.383(4) . ?
C32 C33 1.383(4) . ?
C33 C34 1.371(5) . ?
C34 C35 1.374(5) . ?
C35 C36 1.379(4) . ?
C41 C42 1.426(3) . ?
C41 C45 1.431(3) . ?
C42 C43 1.412(4) . ?
C43 C44 1.402(4) . ?
C44 C45 1.418(4) . ?
C51 C55 1.429(3) . ?
C51 C52 1.433(3) . ?
C52 C53 1.420(4) . ?
C53 C54 1.394(4) . ?
C54 C55 1.415(4) . ?
C61 C66 1.386(3) . ?
C61 C62 1.387(4) . ?
C62 C63 1.378(4) . ?
C63 C64 1.375(5) . ?
C64 C65 1.365(5) . ?
C65 C66 1.392(4) . ?
C71 C76 1.386(4) . ?
C71 C72 1.387(3) . ?
C72 C73 1.385(4) . ?
C73 C74 1.361(4) . ?
C74 C75 1.377(5) . ?
C75 C76 1.375(4) . ?
